data_7014647
loop_
_publ_author_name
'Nomura, Mitsushiro'

_publ_section_title
;
 Organometallic dithiolene complexes of the group 8-10 metals:
 Reactivities, structures and electrochemical behavior.
;
_journal_issue 10
_journal_name_full 'Dalton transactions (Cambridge, England : 2003)'
_journal_page_first 2112
_journal_page_last 2140
_journal_paper_doi 10.1039/c0dt01025a
_journal_volume 40
_journal_year 2011
_chemical_formula_moiety 'C20 H31 O4 Rh S2 Si '
_chemical_formula_sum 'C20 H31 O4 Rh S2 Si'
_chemical_formula_weight 530.57
_space_group_IT_number 2
_symmetry_cell_setting triclinic
_symmetry_Int_Tables_number 2
_symmetry_space_group_name_Hall '-P 1'
_symmetry_space_group_name_H-M 'P -1'
_cell_angle_alpha 89.724(13)
_cell_angle_beta 70.507(10)
_cell_angle_gamma 67.135(10)
_cell_formula_units_Z 2
_cell_length_a 10.878(3)
_cell_length_b 11.082(4)
_cell_length_c 11.385(4)
_cell_measurement_reflns_used 3136
_cell_measurement_temperature 298.1
_cell_measurement_theta_max 27.5
_cell_measurement_theta_min 3.3
_cell_volume 1179.8(7)
_computing_cell_refinement CrystalClear
_computing_data_collection CrystalClear
_computing_data_reduction CrystalStructure
_computing_publication_material 'CrystalStructure 3.8'
_computing_structure_refinement CRYSTALS
_computing_structure_solution SIR92
_diffrn_ambient_temperature 293(2)
_diffrn_detector_area_resol_mean 7.31
_diffrn_measured_fraction_theta_full 0.956
_diffrn_measured_fraction_theta_max 0.956
_diffrn_measurement_device_type 'Rigaku Mercury'
_diffrn_measurement_method \w
_diffrn_radiation_type 'Mo K\a'
_diffrn_radiation_wavelength 0.71070
_diffrn_reflns_av_R_equivalents 0.026
_diffrn_reflns_limit_h_max 13
_diffrn_reflns_limit_h_min -13
_diffrn_reflns_limit_k_max 12
_diffrn_reflns_limit_k_min -14
_diffrn_reflns_limit_l_max 14
_diffrn_reflns_limit_l_min -14
_diffrn_reflns_number 9222
_diffrn_reflns_theta_full 27.48
_diffrn_reflns_theta_max 27.48
_exptl_absorpt_coefficient_mu 0.972
_exptl_absorpt_correction_T_max 0.930
_exptl_absorpt_correction_T_min 0.748
_exptl_absorpt_correction_type multi-scan
_exptl_absorpt_process_details 'Jacobson, R. (1998) Private communication'
_exptl_crystal_colour brown
_exptl_crystal_density_diffrn 1.494
_exptl_crystal_density_method 'not measured'
_exptl_crystal_description block
_exptl_crystal_F_000 548.00
_exptl_crystal_size_max 0.25
_exptl_crystal_size_mid 0.13
_exptl_crystal_size_min 0.07
_refine_diff_density_max 1.12
_refine_diff_density_min -0.91
_refine_ls_extinction_method none
_refine_ls_goodness_of_fit_ref 1.012
_refine_ls_hydrogen_treatment refall
_refine_ls_number_parameters 284
_refine_ls_number_reflns 4101
_refine_ls_R_factor_gt 0.0542
_refine_ls_shift/su_max 0.0000
_refine_ls_structure_factor_coef Fsqd
_refine_ls_weighting_details 'w = 1/[0.0010Fo^2^ + 2.4000\s(Fo^2^) + 0.5000]/(4Fo^2^)'
_refine_ls_weighting_scheme calc
_refine_ls_wR_factor_ref 0.1285
_reflns_number_gt 4072
_reflns_number_total 5181
_reflns_threshold_expression F^2^>2.0\s(F^2^)
_cod_data_source_file C0DT01025A.TXT
_cod_data_source_block '__(C5Me5)Rh(CHSiMe3)(dcmedt)'
_cod_original_cell_volume 1179.7(7)
_cod_original_formula_sum 'C20 H31 O4 Rh S2 Si '
_cod_database_code 7014647

loop_
_symmetry_equiv_pos_site_id
_symmetry_equiv_pos_as_xyz
1 +X,+Y,+Z
2 -X,-Y,-Z

loop_
_atom_site_label
_atom_site_type_symbol
_atom_site_fract_x
_atom_site_fract_y
_atom_site_fract_z
_atom_site_U_iso_or_equiv
_atom_site_adp_type
_atom_site_occupancy
_atom_site_symmetry_multiplicity
_atom_site_calc_flag
_atom_site_refinement_flags
_atom_site_disorder_assembly
_atom_site_disorder_group
Rh(1) Rh 0.27998(4) 0.14198(4) 0.83728(4) 0.03736(11) Uani 1.00 1 d . . .
S(1) S 0.49072(14) 0.07979(13) 0.66599(14) 0.0424(3) Uani 1.00 1 d . . .
S(2) S 0.31101(15) 0.32980(14) 0.88127(14) 0.0429(3) Uani 1.00 1 d . . .
Si(1) Si 0.26115(17) 0.32331(16) 0.57797(16) 0.0458(4) Uani 1.00 1 d . . .
O(1) O 0.7766(5) 0.0578(5) 0.5277(5) 0.0908(18) Uani 1.00 1 d . . .
O(2) O 0.7452(4) 0.2594(4) 0.5895(4) 0.0667(14) Uani 1.00 1 d . . .
O(3) O 0.4682(5) 0.5215(4) 0.7681(5) 0.0805(19) Uani 1.00 1 d . . .
O(4) O 0.6175(4) 0.3779(4) 0.8447(4) 0.0578(13) Uani 1.00 1 d . . .
C(1) C 0.5585(5) 0.1960(5) 0.6855(5) 0.0412(14) Uani 1.00 1 d . . .
C(2) C 0.4759(5) 0.3035(4) 0.7770(5) 0.0383(14) Uani 1.00 1 d . . .
C(3) C 0.7026(6) 0.1637(5) 0.5957(6) 0.0492(16) Uani 1.00 1 d . . .
C(4) C 0.8880(7) 0.2295(8) 0.5048(8) 0.086(2) Uani 1.00 1 d . . .
C(5) C 0.5199(6) 0.4139(5) 0.7939(5) 0.0441(15) Uani 1.00 1 d . . .
C(6) C 0.6666(8) 0.4790(7) 0.8618(8) 0.081(2) Uani 1.00 1 d . . .
C(7) C 0.3262(5) 0.1669(5) 0.6449(4) 0.0405(14) Uani 1.00 1 d . . .
C(8) C 0.0772(8) 0.4295(7) 0.6843(7) 0.085(2) Uani 1.00 1 d . . .
C(9) C 0.2457(8) 0.2735(7) 0.4291(7) 0.075(2) Uani 1.00 1 d . . .
C(10) C 0.3738(8) 0.4171(7) 0.5391(7) 0.077(2) Uani 1.00 1 d . . .
C(11) C 0.0977(6) 0.0892(6) 0.8802(6) 0.0520(18) Uani 1.00 1 d . . .
C(12) C 0.0789(5) 0.1753(6) 0.9830(5) 0.0515(16) Uani 1.00 1 d . . .
C(13) C 0.1887(7) 0.1049(7) 1.0316(5) 0.057(2) Uani 1.00 1 d . . .
C(14) C 0.2772(6) -0.0176(6) 0.9560(6) 0.0545(19) Uani 1.00 1 d . . .
C(15) C 0.2236(6) -0.0267(5) 0.8589(6) 0.0523(18) Uani 1.00 1 d . . .
C(16) C 0.0021(7) 0.1131(8) 0.8064(7) 0.079(2) Uani 1.00 1 d . . .
C(17) C -0.0434(8) 0.3075(7) 1.0372(8) 0.095(2) Uani 1.00 1 d . . .
C(18) C 0.1989(10) 0.1551(10) 1.1493(7) 0.102(3) Uani 1.00 1 d . . .
C(19) C 0.4052(8) -0.1265(8) 0.9734(9) 0.104(3) Uani 1.00 1 d . . .
C(20) C 0.2833(9) -0.1438(7) 0.7596(8) 0.087(2) Uani 1.00 1 d . . .
H(1) H 0.9541 0.1951 0.5465 0.099 Uiso 1.00 1 c R . .
H(2) H 0.8928 0.3079 0.4736 0.099 Uiso 1.00 1 c R . .
H(3) H 0.9109 0.1657 0.4366 0.099 Uiso 1.00 1 c R . .
H(4) H 0.7456 0.4701 0.7883 0.106 Uiso 1.00 1 c R . .
H(5) H 0.6954 0.4691 0.9327 0.106 Uiso 1.00 1 c R . .
H(6) H 0.5915 0.5640 0.8739 0.106 Uiso 1.00 1 c R . .
H(7) H 0.3070 0.1039 0.6062 0.050 Uiso 1.00 1 c R . .
H(8) H 0.0104 0.4121 0.6587 0.087 Uiso 1.00 1 c R . .
H(9) H 0.0613 0.5199 0.6807 0.087 Uiso 1.00 1 c R . .
H(10) H 0.0657 0.4115 0.7680 0.087 Uiso 1.00 1 c R . .
H(11) H 0.3342 0.2522 0.3617 0.093 Uiso 1.00 1 c R . .
H(12) H 0.1722 0.3439 0.4122 0.093 Uiso 1.00 1 c R . .
H(13) H 0.2239 0.1981 0.4374 0.093 Uiso 1.00 1 c R . .
H(14) H 0.3474 0.4780 0.6107 0.107 Uiso 1.00 1 c R . .
H(15) H 0.3603 0.4640 0.4711 0.107 Uiso 1.00 1 c R . .
H(16) H 0.4715 0.3577 0.5159 0.107 Uiso 1.00 1 c R . .
H(17) H -0.0759 0.1970 0.8391 0.106 Uiso 1.00 1 c R . .
H(18) H -0.0331 0.0462 0.8126 0.106 Uiso 1.00 1 c R . .
H(19) H 0.0541 0.1125 0.7206 0.106 Uiso 1.00 1 c R . .
H(20) H -0.0336 0.3442 1.1070 0.096 Uiso 1.00 1 c R . .
H(21) H -0.1315 0.2985 1.0638 0.096 Uiso 1.00 1 c R . .
H(22) H -0.0417 0.3644 0.9744 0.096 Uiso 1.00 1 c R . .
H(23) H 0.2820 0.0947 1.1620 0.133 Uiso 1.00 1 c R . .
H(24) H 0.1164 0.1643 1.2192 0.133 Uiso 1.00 1 c R . .
H(25) H 0.2034 0.2388 1.1412 0.133 Uiso 1.00 1 c R . .
H(26) H 0.4402 -0.2010 0.9117 0.132 Uiso 1.00 1 c R . .
H(27) H 0.3761 -0.1507 1.0550 0.132 Uiso 1.00 1 c R . .
H(28) H 0.4785 -0.0969 0.9642 0.132 Uiso 1.00 1 c R . .
H(29) H 0.2247 -0.1270 0.7102 0.101 Uiso 1.00 1 c R . .
H(30) H 0.2856 -0.2207 0.7978 0.101 Uiso 1.00 1 c R . .
H(31) H 0.3775 -0.1573 0.7073 0.101 Uiso 1.00 1 c R . .

loop_
_atom_site_aniso_label
_atom_site_aniso_U_11
_atom_site_aniso_U_22
_atom_site_aniso_U_33
_atom_site_aniso_U_12
_atom_site_aniso_U_13
_atom_site_aniso_U_23
Rh(1) 0.0356(2) 0.0356(2) 0.0400(2) -0.01707(18) -0.00965(18) 0.00908(17)
S(1) 0.0371(6) 0.0339(6) 0.0467(8) -0.0134(5) -0.0052(6) 0.0011(5)
S(2) 0.0441(7) 0.0413(7) 0.0408(7) -0.0214(6) -0.0076(6) -0.0002(5)
Si(1) 0.0454(8) 0.0495(9) 0.0442(9) -0.0209(7) -0.0166(7) 0.0143(7)
O(1) 0.055(2) 0.071(3) 0.109(4) -0.026(2) 0.016(2) -0.017(3)
O(2) 0.052(2) 0.067(3) 0.069(3) -0.035(2) 0.004(2) 0.002(2)
O(3) 0.102(4) 0.050(2) 0.131(5) -0.043(2) -0.077(3) 0.036(3)
O(4) 0.058(2) 0.056(2) 0.075(3) -0.030(2) -0.035(2) 0.008(2)
C(1) 0.037(2) 0.042(2) 0.048(3) -0.019(2) -0.014(2) 0.011(2)
C(2) 0.040(2) 0.034(2) 0.048(3) -0.018(2) -0.021(2) 0.011(2)
C(3) 0.038(2) 0.044(3) 0.056(3) -0.014(2) -0.010(2) 0.001(2)
C(4) 0.050(3) 0.102(6) 0.095(6) -0.045(4) 0.002(3) 0.006(4)
C(5) 0.048(3) 0.045(3) 0.046(3) -0.025(2) -0.018(2) 0.010(2)
C(6) 0.073(5) 0.081(5) 0.110(6) -0.044(4) -0.045(5) -0.002(4)
C(7) 0.044(2) 0.045(3) 0.035(2) -0.022(2) -0.015(2) 0.008(2)
C(8) 0.077(5) 0.066(4) 0.075(5) -0.005(3) -0.014(4) 0.015(4)
C(9) 0.089(5) 0.075(5) 0.069(4) -0.029(4) -0.044(4) 0.018(3)
C(10) 0.086(5) 0.088(5) 0.095(6) -0.054(4) -0.056(4) 0.057(4)
C(11) 0.049(3) 0.063(3) 0.059(3) -0.040(3) -0.018(2) 0.025(3)
C(12) 0.039(2) 0.054(3) 0.049(3) -0.023(2) 0.005(2) 0.012(2)
C(13) 0.069(4) 0.077(4) 0.035(3) -0.045(3) -0.012(3) 0.019(3)
C(14) 0.057(3) 0.058(3) 0.058(3) -0.034(3) -0.020(3) 0.034(3)
C(15) 0.058(3) 0.033(2) 0.073(4) -0.030(2) -0.020(3) 0.020(2)
C(16) 0.070(4) 0.105(6) 0.090(5) -0.057(4) -0.039(4) 0.029(4)
C(17) 0.068(4) 0.081(5) 0.091(6) -0.023(4) 0.018(4) -0.006(4)
C(18) 0.121(7) 0.165(9) 0.046(4) -0.095(7) -0.020(4) 0.016(5)
C(19) 0.086(5) 0.098(6) 0.146(9) -0.042(4) -0.059(6) 0.082(6)
C(20) 0.104(6) 0.053(4) 0.096(6) -0.045(4) -0.011(5) -0.000(4)

loop_
_atom_type_symbol
_atom_type_description
_atom_type_scat_dispersion_real
_atom_type_scat_dispersion_imag
_atom_type_scat_source
C C 0.003 0.002
;
International Tables for Crystallography
(1992, Vol. C, Tables 4.2.6.8 and 6.1.1.4)
;
H H 0.000 0.000
;
International Tables for Crystallography
(1992, Vol. C, Table 6.1.1.4)
;
O O 0.011 0.006
;
International Tables for Crystallography
(1992, Vol. C, Tables 4.2.6.8 and 6.1.1.4)
;
Rh Rh -1.118 0.919
;
International Tables for Crystallography
(1992, Vol. C, Tables 4.2.6.8 and 6.1.1.4)
;
S S 0.125 0.123
;
International Tables for Crystallography
(1992, Vol. C, Tables 4.2.6.8 and 6.1.1.4)
;
Si Si 0.082 0.070
;
International Tables for Crystallography
(1992, Vol. C, Tables 4.2.6.8 and 6.1.1.4)
;

loop_
_geom_angle_atom_site_label_1
_geom_angle_atom_site_label_2
_geom_angle_atom_site_label_3
_geom_angle
_geom_angle_publ_flag
_geom_angle_site_symmetry_1
_geom_angle_site_symmetry_2
_geom_angle_site_symmetry_3
S(1) Rh(1) S(2) 87.12(5) yes . . .
S(1) Rh(1) C(7) 46.87(15) yes . . .
S(1) Rh(1) C(11) 132.69(17) yes . . .
S(1) Rh(1) C(12) 170.8(2) yes . . .
S(1) Rh(1) C(13) 142.86(17) yes . . .
S(1) Rh(1) C(14) 112.76(13) yes . . .
S(1) Rh(1) C(15) 107.32(14) yes . . .
S(2) Rh(1) C(7) 91.11(18) yes . . .
S(2) Rh(1) C(11) 135.31(15) yes . . .
S(2) Rh(1) C(12) 101.83(19) yes . . .
S(2) Rh(1) C(13) 99.4(2) yes . . .
S(2) Rh(1) C(14) 127.2(2) yes . . .
S(2) Rh(1) C(15) 162.30(18) yes . . .
C(7) Rh(1) C(11) 102.7(2) yes . . .
C(7) Rh(1) C(12) 129.8(2) yes . . .
C(7) Rh(1) C(13) 165.6(3) yes . . .
C(7) Rh(1) C(14) 138.7(2) yes . . .
C(7) Rh(1) C(15) 106.2(2) yes . . .
C(11) Rh(1) C(12) 38.3(2) yes . . .
C(11) Rh(1) C(13) 62.9(3) yes . . .
C(11) Rh(1) C(14) 62.8(2) yes . . .
C(11) Rh(1) C(15) 37.9(2) yes . . .
C(12) Rh(1) C(13) 38.3(2) yes . . .
C(12) Rh(1) C(14) 63.4(2) yes . . .
C(12) Rh(1) C(15) 64.3(2) yes . . .
C(13) Rh(1) C(14) 36.7(2) yes . . .
C(13) Rh(1) C(15) 62.9(2) yes . . .
C(14) Rh(1) C(15) 38.0(3) yes . . .
Rh(1) S(1) C(1) 104.19(15) yes . . .
Rh(1) S(1) C(7) 60.90(16) yes . . .
C(1) S(1) C(7) 107.6(2) yes . . .
Rh(1) S(2) C(2) 104.3(2) yes . . .
C(7) Si(1) C(8) 108.4(3) yes . . .
C(7) Si(1) C(9) 105.4(3) yes . . .
C(7) Si(1) C(10) 117.7(3) yes . . .
C(8) Si(1) C(9) 106.2(4) yes . . .
C(8) Si(1) C(10) 110.9(3) yes . . .
C(9) Si(1) C(10) 107.5(4) yes . . .
C(3) O(2) C(4) 116.2(5) yes . . .
C(5) O(4) C(6) 114.5(5) yes . . .
S(1) C(1) C(2) 119.7(4) yes . . .
S(1) C(1) C(3) 113.1(4) yes . . .
C(2) C(1) C(3) 127.2(6) yes . . .
S(2) C(2) C(1) 123.8(5) yes . . .
S(2) C(2) C(5) 112.7(3) yes . . .
C(1) C(2) C(5) 123.5(4) yes . . .
O(1) C(3) O(2) 121.8(5) yes . . .
O(1) C(3) C(1) 123.3(6) yes . . .
O(2) C(3) C(1) 114.8(4) yes . . .
O(3) C(5) O(4) 124.3(7) yes . . .
O(3) C(5) C(2) 124.0(7) yes . . .
O(4) C(5) C(2) 111.6(5) yes . . .
Rh(1) C(7) S(1) 72.2(2) yes . . .
Rh(1) C(7) Si(1) 127.8(2) yes . . .
S(1) C(7) Si(1) 130.8(3) yes . . .
Rh(1) C(11) C(12) 69.7(4) yes . . .
Rh(1) C(11) C(15) 70.6(4) yes . . .
Rh(1) C(11) C(16) 126.1(5) yes . . .
C(12) C(11) C(15) 108.5(6) yes . . .
C(12) C(11) C(16) 127.0(5) yes . . .
C(15) C(11) C(16) 124.5(6) yes . . .
Rh(1) C(12) C(11) 72.0(3) yes . . .
Rh(1) C(12) C(13) 73.1(3) yes . . .
Rh(1) C(12) C(17) 125.3(5) yes . . .
C(11) C(12) C(13) 106.9(5) yes . . .
C(11) C(12) C(17) 125.3(6) yes . . .
C(13) C(12) C(17) 127.5(6) yes . . .
Rh(1) C(13) C(12) 68.6(3) yes . . .
Rh(1) C(13) C(14) 72.1(3) yes . . .
Rh(1) C(13) C(18) 127.6(6) yes . . .
C(12) C(13) C(14) 108.8(6) yes . . .
C(12) C(13) C(18) 124.2(5) yes . . .
C(14) C(13) C(18) 126.9(6) yes . . .
Rh(1) C(14) C(13) 71.2(4) yes . . .
Rh(1) C(14) C(15) 69.0(3) yes . . .
Rh(1) C(14) C(19) 127.0(5) yes . . .
C(13) C(14) C(15) 107.9(5) yes . . .
C(13) C(14) C(19) 127.4(7) yes . . .
C(15) C(14) C(19) 124.6(6) yes . . .
Rh(1) C(15) C(11) 71.5(4) yes . . .
Rh(1) C(15) C(14) 73.0(4) yes . . .
Rh(1) C(15) C(20) 125.3(5) yes . . .
C(11) C(15) C(14) 107.7(5) yes . . .
C(11) C(15) C(20) 126.3(7) yes . . .
C(14) C(15) C(20) 125.8(5) yes . . .
O(2) C(4) H(1) 110.6 no . . .
O(2) C(4) H(2) 109.3 no . . .
O(2) C(4) H(3) 108.6 no . . .
H(1) C(4) H(2) 109.5 no . . .
H(1) C(4) H(3) 109.5 no . . .
H(2) C(4) H(3) 109.5 no . . .
O(4) C(6) H(4) 108.6 no . . .
O(4) C(6) H(5) 110.4 no . . .
O(4) C(6) H(6) 109.4 no . . .
H(4) C(6) H(5) 109.5 no . . .
H(4) C(6) H(6) 109.5 no . . .
H(5) C(6) H(6) 109.5 no . . .
Rh(1) C(7) H(7) 107.2 no . . .
S(1) C(7) H(7) 107.0 no . . .
Si(1) C(7) H(7) 107.0 no . . .
Si(1) C(8) H(8) 109.6 no . . .
Si(1) C(8) H(9) 109.3 no . . .
Si(1) C(8) H(10) 109.4 no . . .
H(8) C(8) H(9) 109.5 no . . .
H(8) C(8) H(10) 109.5 no . . .
H(9) C(8) H(10) 109.5 no . . .
Si(1) C(9) H(11) 109.1 no . . .
Si(1) C(9) H(12) 110.1 no . . .
Si(1) C(9) H(13) 109.2 no . . .
H(11) C(9) H(12) 109.5 no . . .
H(11) C(9) H(13) 109.5 no . . .
H(12) C(9) H(13) 109.5 no . . .
Si(1) C(10) H(14) 109.1 no . . .
Si(1) C(10) H(15) 109.8 no . . .
Si(1) C(10) H(16) 109.6 no . . .
H(14) C(10) H(15) 109.5 no . . .
H(14) C(10) H(16) 109.5 no . . .
H(15) C(10) H(16) 109.5 no . . .
C(11) C(16) H(17) 108.8 no . . .
C(11) C(16) H(18) 110.1 no . . .
C(11) C(16) H(19) 109.4 no . . .
H(17) C(16) H(18) 109.5 no . . .
H(17) C(16) H(19) 109.5 no . . .
H(18) C(16) H(19) 109.5 no . . .
C(12) C(17) H(20) 109.3 no . . .
C(12) C(17) H(21) 110.2 no . . .
C(12) C(17) H(22) 108.9 no . . .
H(20) C(17) H(21) 109.5 no . . .
H(20) C(17) H(22) 109.5 no . . .
H(21) C(17) H(22) 109.5 no . . .
C(13) C(18) H(23) 110.1 no . . .
C(13) C(18) H(24) 109.0 no . . .
C(13) C(18) H(25) 109.3 no . . .
H(23) C(18) H(24) 109.5 no . . .
H(23) C(18) H(25) 109.5 no . . .
H(24) C(18) H(25) 109.5 no . . .
C(14) C(19) H(26) 108.8 no . . .
C(14) C(19) H(27) 109.2 no . . .
C(14) C(19) H(28) 110.4 no . . .
H(26) C(19) H(27) 109.5 no . . .
H(26) C(19) H(28) 109.5 no . . .
H(27) C(19) H(28) 109.5 no . . .
C(15) C(20) H(29) 109.2 no . . .
C(15) C(20) H(30) 110.1 no . . .
C(15) C(20) H(31) 109.1 no . . .
H(29) C(20) H(30) 109.5 no . . .
H(29) C(20) H(31) 109.5 no . . .
H(30) C(20) H(31) 109.5 no . . .

loop_
_geom_bond_atom_site_label_1
_geom_bond_atom_site_label_2
_geom_bond_distance
_geom_bond_publ_flag
_geom_bond_site_symmetry_1
_geom_bond_site_symmetry_2
Rh(1) S(1) 2.3098(12) yes . .
Rh(1) S(2) 2.3164(18) yes . .
Rh(1) C(7) 2.119(5) yes . .
Rh(1) C(11) 2.183(7) yes . .
Rh(1) C(12) 2.152(5) yes . .
Rh(1) C(13) 2.212(6) yes . .
Rh(1) C(14) 2.224(7) yes . .
Rh(1) C(15) 2.171(7) yes . .
S(1) C(1) 1.761(7) yes . .
S(1) C(7) 1.770(6) yes . .
S(2) C(2) 1.700(5) yes . .
Si(1) C(7) 1.866(5) yes . .
Si(1) C(8) 1.849(6) yes . .
Si(1) C(9) 1.865(9) yes . .
Si(1) C(10) 1.844(10) yes . .
O(1) C(3) 1.217(7) yes . .
O(2) C(3) 1.306(9) yes . .
O(2) C(4) 1.434(8) yes . .
O(3) C(5) 1.187(7) yes . .
O(4) C(5) 1.304(9) yes . .
O(4) C(6) 1.454(11) yes . .
C(1) C(2) 1.366(6) yes . .
C(1) C(3) 1.458(7) yes . .
C(2) C(5) 1.511(9) yes . .
C(11) C(12) 1.421(10) yes . .
C(11) C(15) 1.414(7) yes . .
C(11) C(16) 1.492(12) yes . .
C(12) C(13) 1.433(9) yes . .
C(12) C(17) 1.498(8) yes . .
C(13) C(14) 1.397(8) yes . .
C(13) C(18) 1.507(12) yes . .
C(14) C(15) 1.432(11) yes . .
C(14) C(19) 1.519(10) yes . .
C(15) C(20) 1.501(10) yes . .
C(4) H(1) 0.950 no . .
C(4) H(2) 0.950 no . .
C(4) H(3) 0.950 no . .
C(6) H(4) 0.950 no . .
C(6) H(5) 0.950 no . .
C(6) H(6) 0.950 no . .
C(7) H(7) 0.950 no . .
C(8) H(8) 0.950 no . .
C(8) H(9) 0.950 no . .
C(8) H(10) 0.950 no . .
C(9) H(11) 0.950 no . .
C(9) H(12) 0.950 no . .
C(9) H(13) 0.950 no . .
C(10) H(14) 0.950 no . .
C(10) H(15) 0.950 no . .
C(10) H(16) 0.950 no . .
C(16) H(17) 0.950 no . .
C(16) H(18) 0.950 no . .
C(16) H(19) 0.950 no . .
C(17) H(20) 0.950 no . .
C(17) H(21) 0.950 no . .
C(17) H(22) 0.950 no . .
C(18) H(23) 0.950 no . .
C(18) H(24) 0.950 no . .
C(18) H(25) 0.950 no . .
C(19) H(26) 0.950 no . .
C(19) H(27) 0.950 no . .
C(19) H(28) 0.950 no . .
C(20) H(29) 0.950 no . .
C(20) H(30) 0.950 no . .
C(20) H(31) 0.950 no . .

loop_
_geom_contact_atom_site_label_1
_geom_contact_atom_site_label_2
_geom_contact_distance
_geom_contact_publ_flag
_geom_contact_site_symmetry_1
_geom_contact_site_symmetry_2
O(1) C(20) 3.597(11) ? . 2_656
O(3) C(10) 3.539(10) ? . 2_666
O(3) C(20) 3.484(8) ? . 1_565
O(4) C(6) 3.547(7) ? . 2_667
O(4) C(19) 3.500(11) ? . 2_657
C(6) O(4) 3.547(7) ? . 2_667
C(10) O(3) 3.539(10) ? . 2_666
C(19) O(4) 3.500(11) ? . 2_657
C(20) O(1) 3.597(11) ? . 2_656
C(20) O(3) 3.484(8) ? . 1_545
S(1) H(7) 3.259 ? . 2_656
S(1) H(11) 3.381 ? . 2_656
S(1) H(13) 3.267 ? . 2_656
S(2) H(5) 3.047 ? . 2_667
S(2) H(22) 3.449 ? . 2_567
S(2) H(27) 3.526 ? . 2_657
O(1) H(1) 3.023 ? . 2_756
O(1) H(3) 3.496 ? . 2_756
O(1) H(7) 2.929 ? . 2_656
O(1) H(13) 2.864 ? . 2_656
O(1) H(19) 2.970 ? . 2_656
O(1) H(29) 2.814 ? . 2_656
O(1) H(31) 3.566 ? . 2_656
O(2) H(15) 2.994 ? . 2_666
O(2) H(29) 3.583 ? . 2_656
O(3) H(5) 3.255 ? . 2_667
O(3) H(15) 2.786 ? . 2_666
O(3) H(16) 3.450 ? . 2_666
O(3) H(21) 3.276 ? . 2_567
O(3) H(26) 3.349 ? . 1_565
O(3) H(30) 2.715 ? . 1_565
O(3) H(31) 3.439 ? . 1_565
O(4) H(5) 3.268 ? . 2_667
O(4) H(6) 3.142 ? . 2_667
O(4) H(17) 3.132 ? . 1_655
O(4) H(26) 3.417 ? . 2_657
O(4) H(27) 2.746 ? . 2_657
C(1) H(27) 3.255 ? . 2_657
C(2) H(27) 3.004 ? . 2_657
C(3) H(29) 3.293 ? . 2_656
C(4) H(8) 3.553 ? . 1_655
C(4) H(9) 3.583 ? . 2_666
C(4) H(13) 3.347 ? . 1_655
C(4) H(15) 3.360 ? . 2_666
C(4) H(19) 3.478 ? . 1_655
C(4) H(24) 3.240 ? . 1_654
C(4) H(29) 3.449 ? . 2_656
C(5) H(5) 3.109 ? . 2_667
C(5) H(6) 3.543 ? . 2_667
C(5) H(15) 3.368 ? . 2_666
C(5) H(27) 3.381 ? . 2_657
C(6) H(6) 3.544 ? . 2_667
C(6) H(8) 3.459 ? . 1_655
C(6) H(17) 3.225 ? . 1_655
C(6) H(22) 3.591 ? . 1_655
C(6) H(26) 3.356 ? . 1_565
C(8) H(2) 3.478 ? . 2_666
C(8) H(4) 3.242 ? . 1_455
C(8) H(12) 3.396 ? . 2_566
C(8) H(20) 3.246 ? . 2_567
C(9) H(1) 3.450 ? . 1_455
C(9) H(2) 3.564 ? . 1_455
C(9) H(23) 3.461 ? . 1_554
C(9) H(24) 3.570 ? . 1_554
C(9) H(25) 3.501 ? . 1_554
C(9) H(31) 3.541 ? . 2_656
C(10) H(2) 3.336 ? . 2_666
C(10) H(14) 3.568 ? . 2_666
C(10) H(15) 3.585 ? . 2_666
C(10) H(16) 3.464 ? . 2_666
C(10) H(31) 3.526 ? . 2_656
C(12) H(18) 3.436 ? . 2_557
C(13) H(18) 2.998 ? . 2_557
C(14) H(18) 3.174 ? . 2_557
C(15) H(21) 3.547 ? . 2_557
C(16) H(1) 3.239 ? . 1_455
C(17) H(5) 3.313 ? . 1_455
C(17) H(30) 3.170 ? . 2_557
C(18) H(11) 3.578 ? . 1_556
C(18) H(12) 3.525 ? . 1_556
C(18) H(13) 3.430 ? . 1_556
C(18) H(18) 3.319 ? . 2_557
C(18) H(28) 3.102 ? . 2_657
C(19) H(6) 3.203 ? . 1_545
C(19) H(23) 3.392 ? . 2_657
C(19) H(28) 3.359 ? . 2_657
C(20) H(16) 3.485 ? . 2_656
C(20) H(21) 3.107 ? . 2_557
H(1) O(1) 3.023 ? . 2_756
H(1) C(9) 3.450 ? . 1_655
H(1) C(16) 3.239 ? . 1_655
H(1) H(8) 3.079 ? . 1_655
H(1) H(12) 3.358 ? . 1_655
H(1) H(13) 2.792 ? . 1_655
H(1) H(17) 3.236 ? . 1_655
H(1) H(18) 3.461 ? . 1_655
H(1) H(19) 2.568 ? . 1_655
H(1) H(24) 3.503 ? . 1_654
H(2) C(8) 3.478 ? . 2_666
H(2) C(9) 3.564 ? . 1_655
H(2) C(10) 3.336 ? . 2_666
H(2) H(8) 3.222 ? . 1_655
H(2) H(9) 2.665 ? . 2_666
H(2) H(12) 3.066 ? . 1_655
H(2) H(13) 3.198 ? . 1_655
H(2) H(14) 3.196 ? . 2_666
H(2) H(15) 2.797 ? . 2_666
H(2) H(24) 3.028 ? . 1_654
H(3) O(1) 3.496 ? . 2_756
H(3) H(13) 3.562 ? . 1_655
H(3) H(18) 3.234 ? . 2_656
H(3) H(19) 3.397 ? . 2_656
H(3) H(24) 2.721 ? . 1_654
H(3) H(29) 2.702 ? . 2_656
H(4) C(8) 3.242 ? . 1_655
H(4) H(8) 2.573 ? . 1_655
H(4) H(9) 3.501 ? . 1_655
H(4) H(10) 3.210 ? . 1_655
H(4) H(11) 3.464 ? . 2_666
H(4) H(12) 3.207 ? . 2_666
H(4) H(15) 3.490 ? . 2_666
H(4) H(17) 3.071 ? . 1_655
H(4) H(22) 3.516 ? . 1_655
H(5) S(2) 3.047 ? . 2_667
H(5) O(3) 3.255 ? . 2_667
H(5) O(4) 3.268 ? . 2_667
H(5) C(5) 3.109 ? . 2_667
H(5) C(17) 3.313 ? . 1_655
H(5) H(6) 3.319 ? . 2_667
H(5) H(17) 2.974 ? . 1_655
H(5) H(21) 2.903 ? . 1_655
H(5) H(22) 2.842 ? . 1_655
H(6) O(4) 3.142 ? . 2_667
H(6) C(5) 3.543 ? . 2_667
H(6) C(6) 3.544 ? . 2_667
H(6) C(19) 3.203 ? . 1_565
H(6) H(5) 3.319 ? . 2_667
H(6) H(6) 3.545 ? . 2_667
H(6) H(11) 3.431 ? . 2_666
H(6) H(26) 2.425 ? . 1_565
H(6) H(27) 3.289 ? . 1_565
H(6) H(28) 3.505 ? . 1_565
H(7) S(1) 3.259 ? . 2_656
H(7) O(1) 2.929 ? . 2_656
H(8) C(4) 3.553 ? . 1_455
H(8) C(6) 3.459 ? . 1_455
H(8) H(1) 3.079 ? . 1_455
H(8) H(2) 3.222 ? . 1_455
H(8) H(4) 2.573 ? . 1_455
H(8) H(12) 2.964 ? . 2_566
H(9) C(4) 3.583 ? . 2_666
H(9) H(2) 2.665 ? . 2_666
H(9) H(4) 3.501 ? . 1_455
H(9) H(12) 2.940 ? . 2_566
H(9) H(20) 2.719 ? . 2_567
H(9) H(24) 3.255 ? . 2_567
H(9) H(25) 3.119 ? . 2_567
H(10) H(4) 3.210 ? . 1_455
H(10) H(20) 2.906 ? . 2_567
H(11) S(1) 3.381 ? . 2_656
H(11) C(18) 3.578 ? . 1_554
H(11) H(4) 3.464 ? . 2_666
H(11) H(6) 3.431 ? . 2_666
H(11) H(23) 3.195 ? . 1_554
H(11) H(25) 3.301 ? . 1_554
H(11) H(26) 3.142 ? . 2_656
H(11) H(31) 2.713 ? . 2_656
H(12) C(8) 3.396 ? . 2_566
H(12) C(18) 3.525 ? . 1_554
H(12) H(1) 3.358 ? . 1_455
H(12) H(2) 3.066 ? . 1_455
H(12) H(4) 3.207 ? . 2_666
H(12) H(8) 2.964 ? . 2_566
H(12) H(9) 2.940 ? . 2_566
H(12) H(23) 3.522 ? . 1_554
H(12) H(24) 3.320 ? . 1_554
H(12) H(25) 3.164 ? . 1_554
H(13) S(1) 3.267 ? . 2_656
H(13) O(1) 2.864 ? . 2_656
H(13) C(4) 3.347 ? . 1_455
H(13) C(18) 3.430 ? . 1_554
H(13) H(1) 2.792 ? . 1_455
H(13) H(2) 3.198 ? . 1_455
H(13) H(3) 3.562 ? . 1_455
H(13) H(23) 3.113 ? . 1_554
H(13) H(24) 3.156 ? . 1_554
H(13) H(25) 3.468 ? . 1_554
H(14) C(10) 3.568 ? . 2_666
H(14) H(2) 3.196 ? . 2_666
H(14) H(15) 3.316 ? . 2_666
H(14) H(16) 3.184 ? . 2_666
H(15) O(2) 2.994 ? . 2_666
H(15) O(3) 2.786 ? . 2_666
H(15) C(4) 3.360 ? . 2_666
H(15) C(5) 3.368 ? . 2_666
H(15) C(10) 3.585 ? . 2_666
H(15) H(2) 2.797 ? . 2_666
H(15) H(4) 3.490 ? . 2_666
H(15) H(14) 3.316 ? . 2_666
H(15) H(16) 3.204 ? . 2_666
H(15) H(31) 3.532 ? . 2_656
H(16) O(3) 3.450 ? . 2_666
H(16) C(10) 3.464 ? . 2_666
H(16) C(20) 3.485 ? . 2_656
H(16) H(14) 3.184 ? . 2_666
H(16) H(15) 3.204 ? . 2_666
H(16) H(16) 3.438 ? . 2_666
H(16) H(29) 3.451 ? . 2_656
H(16) H(30) 3.561 ? . 2_656
H(16) H(31) 2.919 ? . 2_656
H(17) O(4) 3.132 ? . 1_455
H(17) C(6) 3.225 ? . 1_455
H(17) H(1) 3.236 ? . 1_455
H(17) H(4) 3.071 ? . 1_455
H(17) H(5) 2.974 ? . 1_455
H(17) H(27) 3.324 ? . 2_557
H(18) C(12) 3.436 ? . 2_557
H(18) C(13) 2.998 ? . 2_557
H(18) C(14) 3.174 ? . 2_557
H(18) C(18) 3.319 ? . 2_557
H(18) H(1) 3.461 ? . 1_455
H(18) H(3) 3.234 ? . 2_656
H(18) H(23) 3.551 ? . 2_557
H(18) H(24) 2.875 ? . 2_557
H(18) H(27) 3.231 ? . 2_557
H(19) O(1) 2.970 ? . 2_656
H(19) C(4) 3.478 ? . 1_455
H(19) H(1) 2.568 ? . 1_455
H(19) H(3) 3.397 ? . 2_656
H(20) C(8) 3.246 ? . 2_567
H(20) H(9) 2.719 ? . 2_567
H(20) H(10) 2.906 ? . 2_567
H(20) H(30) 3.388 ? . 2_557
H(21) O(3) 3.276 ? . 2_567
H(21) C(15) 3.547 ? . 2_557
H(21) C(20) 3.107 ? . 2_557
H(21) H(5) 2.903 ? . 1_455
H(21) H(29) 3.312 ? . 2_557
H(21) H(30) 2.320 ? . 2_557
H(22) S(2) 3.449 ? . 2_567
H(22) C(6) 3.591 ? . 1_455
H(22) H(4) 3.516 ? . 1_455
H(22) H(5) 2.842 ? . 1_455
H(22) H(22) 3.562 ? . 2_567
H(23) C(9) 3.461 ? . 1_556
H(23) C(19) 3.392 ? . 2_657
H(23) H(11) 3.195 ? . 1_556
H(23) H(12) 3.522 ? . 1_556
H(23) H(13) 3.113 ? . 1_556
H(23) H(18) 3.551 ? . 2_557
H(23) H(26) 3.505 ? . 2_657
H(23) H(28) 2.530 ? . 2_657
H(24) C(4) 3.240 ? . 1_456
H(24) C(9) 3.570 ? . 1_556
H(24) H(1) 3.503 ? . 1_456
H(24) H(2) 3.028 ? . 1_456
H(24) H(3) 2.721 ? . 1_456
H(24) H(9) 3.255 ? . 2_567
H(24) H(12) 3.320 ? . 1_556
H(24) H(13) 3.156 ? . 1_556
H(24) H(18) 2.875 ? . 2_557
H(25) C(9) 3.501 ? . 1_556
H(25) H(9) 3.119 ? . 2_567
H(25) H(11) 3.301 ? . 1_556
H(25) H(12) 3.164 ? . 1_556
H(25) H(13) 3.468 ? . 1_556
H(25) H(26) 3.570 ? . 2_657
H(25) H(28) 2.983 ? . 2_657
H(26) O(3) 3.349 ? . 1_545
H(26) O(4) 3.417 ? . 2_657
H(26) C(6) 3.356 ? . 1_545
H(26) H(6) 2.425 ? . 1_545
H(26) H(11) 3.142 ? . 2_656
H(26) H(23) 3.505 ? . 2_657
H(26) H(25) 3.570 ? . 2_657
H(27) S(2) 3.526 ? . 2_657
H(27) O(4) 2.746 ? . 2_657
H(27) C(1) 3.255 ? . 2_657
H(27) C(2) 3.004 ? . 2_657
H(27) C(5) 3.381 ? . 2_657
H(27) H(6) 3.289 ? . 1_545
H(27) H(17) 3.324 ? . 2_557
H(27) H(18) 3.231 ? . 2_557
H(28) C(18) 3.102 ? . 2_657
H(28) C(19) 3.359 ? . 2_657
H(28) H(6) 3.505 ? . 1_545
H(28) H(23) 2.530 ? . 2_657
H(28) H(25) 2.983 ? . 2_657
H(28) H(28) 2.559 ? . 2_657
H(29) O(1) 2.814 ? . 2_656
H(29) O(2) 3.583 ? . 2_656
H(29) C(3) 3.293 ? . 2_656
H(29) C(4) 3.449 ? . 2_656
H(29) H(3) 2.702 ? . 2_656
H(29) H(16) 3.451 ? . 2_656
H(29) H(21) 3.312 ? . 2_557
H(30) O(3) 2.715 ? . 1_545
H(30) C(17) 3.170 ? . 2_557
H(30) H(16) 3.561 ? . 2_656
H(30) H(20) 3.388 ? . 2_557
H(30) H(21) 2.320 ? . 2_557
H(31) O(1) 3.566 ? . 2_656
H(31) O(3) 3.439 ? . 1_545
H(31) C(9) 3.541 ? . 2_656
H(31) C(10) 3.526 ? . 2_656
H(31) H(11) 2.713 ? . 2_656
H(31) H(15) 3.532 ? . 2_656
H(31) H(16) 2.919 ? . 2_656

loop_
_geom_torsion_atom_site_label_1
_geom_torsion_atom_site_label_2
_geom_torsion_atom_site_label_3
_geom_torsion_atom_site_label_4
_geom_torsion
_geom_torsion_publ_flag
_geom_torsion_site_symmetry_1
_geom_torsion_site_symmetry_2
_geom_torsion_site_symmetry_3
_geom_torsion_site_symmetry_4
S(1) Rh(1) S(2) C(2) -7.0(2) ? . . . .
S(2) Rh(1) S(1) C(1) 8.3(2) ? . . . .
S(2) Rh(1) S(1) C(7) -94.2(2) ? . . . .
S(1) Rh(1) C(7) Si(1) -128.3(5) ? . . . .
C(7) Rh(1) S(1) C(1) 102.5(3) ? . . . .
S(1) Rh(1) C(11) C(12) 177.5(2) ? . . . .
S(1) Rh(1) C(11) C(15) 58.3(4) ? . . . .
S(1) Rh(1) C(11) C(16) -60.8(5) ? . . . .
C(11) Rh(1) S(1) C(1) 165.5(3) ? . . . .
C(11) Rh(1) S(1) C(7) 63.0(3) ? . . . .
S(1) Rh(1) C(12) C(11) -11.4(13) ? . . . .
S(1) Rh(1) C(12) C(13) 103.2(11) ? . . . .
S(1) Rh(1) C(12) C(17) -132.5(9) ? . . . .
C(12) Rh(1) S(1) C(1) 175.1(11) ? . . . .
C(12) Rh(1) S(1) C(7) 72.6(11) ? . . . .
S(1) Rh(1) C(13) C(12) -165.1(3) ? . . . .
S(1) Rh(1) C(13) C(14) -45.7(6) ? . . . .
S(1) Rh(1) C(13) C(18) 77.5(6) ? . . . .
C(13) Rh(1) S(1) C(1) -93.5(4) ? . . . .
C(13) Rh(1) S(1) C(7) 164.0(4) ? . . . .
S(1) Rh(1) C(14) C(13) 152.1(4) ? . . . .
S(1) Rh(1) C(14) C(15) -89.3(3) ? . . . .
S(1) Rh(1) C(14) C(19) 28.9(8) ? . . . .
C(14) Rh(1) S(1) C(1) -121.2(3) ? . . . .
C(14) Rh(1) S(1) C(7) 136.3(3) ? . . . .
S(1) Rh(1) C(15) C(11) -139.1(3) ? . . . .
S(1) Rh(1) C(15) C(14) 105.0(2) ? . . . .
S(1) Rh(1) C(15) C(20) -17.2(7) ? . . . .
C(15) Rh(1) S(1) C(1) -161.3(3) ? . . . .
C(15) Rh(1) S(1) C(7) 96.2(3) ? . . . .
S(2) Rh(1) C(7) S(1) 85.02(17) ? . . . .
S(2) Rh(1) C(7) Si(1) -43.2(4) ? . . . .
C(7) Rh(1) S(2) C(2) -53.7(2) ? . . . .
S(2) Rh(1) C(11) C(12) -35.8(4) ? . . . .
S(2) Rh(1) C(11) C(15) -155.1(3) ? . . . .
S(2) Rh(1) C(11) C(16) 85.8(5) ? . . . .
C(11) Rh(1) S(2) C(2) -163.1(3) ? . . . .
S(2) Rh(1) C(12) C(11) 155.1(3) ? . . . .
S(2) Rh(1) C(12) C(13) -90.2(4) ? . . . .
S(2) Rh(1) C(12) C(17) 34.1(7) ? . . . .
C(12) Rh(1) S(2) C(2) 175.1(2) ? . . . .
S(2) Rh(1) C(13) C(12) 97.2(4) ? . . . .
S(2) Rh(1) C(13) C(14) -143.4(4) ? . . . .
S(2) Rh(1) C(13) C(18) -20.2(6) ? . . . .
C(13) Rh(1) S(2) C(2) 136.2(2) ? . . . .
S(2) Rh(1) C(14) C(13) 47.6(5) ? . . . .
S(2) Rh(1) C(14) C(15) 166.2(2) ? . . . .
S(2) Rh(1) C(14) C(19) -75.5(7) ? . . . .
C(14) Rh(1) S(2) C(2) 109.6(2) ? . . . .
S(2) Rh(1) C(15) C(11) 77.3(7) ? . . . .
S(2) Rh(1) C(15) C(14) -38.6(7) ? . . . .
S(2) Rh(1) C(15) C(20) -160.8(5) ? . . . .
C(15) Rh(1) S(2) C(2) 138.4(6) ? . . . .
C(7) Rh(1) C(11) C(12) -140.7(3) ? . . . .
C(7) Rh(1) C(11) C(15) 100.1(4) ? . . . .
C(7) Rh(1) C(11) C(16) -19.0(5) ? . . . .
C(11) Rh(1) C(7) S(1) -137.8(2) ? . . . .
C(11) Rh(1) C(7) Si(1) 93.9(4) ? . . . .
C(7) Rh(1) C(12) C(11) 53.6(4) ? . . . .
C(7) Rh(1) C(12) C(13) 168.2(4) ? . . . .
C(7) Rh(1) C(12) C(17) -67.4(8) ? . . . .
C(12) Rh(1) C(7) S(1) -168.6(2) ? . . . .
C(12) Rh(1) C(7) Si(1) 63.2(5) ? . . . .
C(7) Rh(1) C(13) C(12) -39.0(10) ? . . . .
C(7) Rh(1) C(13) C(14) 80.4(9) ? . . . .
C(7) Rh(1) C(13) C(18) -156.4(7) ? . . . .
C(13) Rh(1) C(7) S(1) -138.0(7) ? . . . .
C(13) Rh(1) C(7) Si(1) 93.7(9) ? . . . .
C(7) Rh(1) C(14) C(13) -158.2(4) ? . . . .
C(7) Rh(1) C(14) C(15) -39.5(4) ? . . . .
C(7) Rh(1) C(14) C(19) 78.7(8) ? . . . .
C(14) Rh(1) C(7) S(1) -74.7(4) ? . . . .
C(14) Rh(1) C(7) Si(1) 157.0(3) ? . . . .
C(7) Rh(1) C(15) C(11) -90.0(4) ? . . . .
C(7) Rh(1) C(15) C(14) 154.1(2) ? . . . .
C(7) Rh(1) C(15) C(20) 31.8(7) ? . . . .
C(15) Rh(1) C(7) S(1) -98.8(2) ? . . . .
C(15) Rh(1) C(7) Si(1) 132.9(4) ? . . . .
C(11) Rh(1) C(12) C(13) 114.7(5) ? . . . .
C(11) Rh(1) C(12) C(17) -121.0(8) ? . . . .
C(12) Rh(1) C(11) C(15) -119.2(5) ? . . . .
C(12) Rh(1) C(11) C(16) 121.6(6) ? . . . .
C(11) Rh(1) C(13) C(12) -39.2(4) ? . . . .
C(11) Rh(1) C(13) C(14) 80.1(5) ? . . . .
C(11) Rh(1) C(13) C(18) -156.6(6) ? . . . .
C(13) Rh(1) C(11) C(12) 39.3(3) ? . . . .
C(13) Rh(1) C(11) C(15) -80.0(4) ? . . . .
C(13) Rh(1) C(11) C(16) 160.9(5) ? . . . .
C(11) Rh(1) C(14) C(13) -80.3(4) ? . . . .
C(11) Rh(1) C(14) C(15) 38.4(3) ? . . . .
C(11) Rh(1) C(14) C(19) 156.6(8) ? . . . .
C(14) Rh(1) C(11) C(12) 80.7(4) ? . . . .
C(14) Rh(1) C(11) C(15) -38.5(4) ? . . . .
C(14) Rh(1) C(11) C(16) -157.6(5) ? . . . .
C(11) Rh(1) C(15) C(14) -115.9(5) ? . . . .
C(11) Rh(1) C(15) C(20) 121.8(8) ? . . . .
C(15) Rh(1) C(11) C(12) 119.2(5) ? . . . .
C(15) Rh(1) C(11) C(16) -119.1(7) ? . . . .
C(12) Rh(1) C(13) C(14) 119.4(7) ? . . . .
C(12) Rh(1) C(13) C(18) -117.4(7) ? . . . .
C(13) Rh(1) C(12) C(11) -114.7(5) ? . . . .
C(13) Rh(1) C(12) C(17) 124.3(9) ? . . . .
C(12) Rh(1) C(14) C(13) -37.2(4) ? . . . .
C(12) Rh(1) C(14) C(15) 81.5(3) ? . . . .
C(12) Rh(1) C(14) C(19) -160.3(8) ? . . . .
C(14) Rh(1) C(12) C(11) -79.0(4) ? . . . .
C(14) Rh(1) C(12) C(13) 35.6(4) ? . . . .
C(14) Rh(1) C(12) C(17) 160.0(8) ? . . . .
C(12) Rh(1) C(15) C(11) 36.9(4) ? . . . .
C(12) Rh(1) C(15) C(14) -79.1(3) ? . . . .
C(12) Rh(1) C(15) C(20) 158.7(7) ? . . . .
C(15) Rh(1) C(12) C(11) -36.5(3) ? . . . .
C(15) Rh(1) C(12) C(13) 78.2(4) ? . . . .
C(15) Rh(1) C(12) C(17) -157.5(8) ? . . . .
C(13) Rh(1) C(14) C(15) 118.7(5) ? . . . .
C(13) Rh(1) C(14) C(19) -123.1(10) ? . . . .
C(14) Rh(1) C(13) C(12) -119.4(7) ? . . . .
C(14) Rh(1) C(13) C(18) 123.2(8) ? . . . .
C(13) Rh(1) C(15) C(11) 79.8(4) ? . . . .
C(13) Rh(1) C(15) C(14) -36.1(3) ? . . . .
C(13) Rh(1) C(15) C(20) -158.3(7) ? . . . .
C(15) Rh(1) C(13) C(12) -82.0(4) ? . . . .
C(15) Rh(1) C(13) C(14) 37.4(4) ? . . . .
C(15) Rh(1) C(13) C(18) 160.6(6) ? . . . .
C(14) Rh(1) C(15) C(11) 115.9(5) ? . . . .
C(14) Rh(1) C(15) C(20) -122.2(7) ? . . . .
C(15) Rh(1) C(14) C(13) -118.7(5) ? . . . .
C(15) Rh(1) C(14) C(19) 118.2(7) ? . . . .
Rh(1) S(1) C(1) C(2) -8.9(5) ? . . . .
Rh(1) S(1) C(1) C(3) 172.0(4) ? . . . .
Rh(1) S(1) C(7) Si(1) 125.0(4) ? . . . .
C(1) S(1) C(7) Rh(1) -96.8(2) ? . . . .
C(1) S(1) C(7) Si(1) 28.2(4) ? . . . .
C(7) S(1) C(1) C(2) 54.6(5) ? . . . .
C(7) S(1) C(1) C(3) -124.4(4) ? . . . .
Rh(1) S(2) C(2) C(1) 4.0(5) ? . . . .
Rh(1) S(2) C(2) C(5) -177.6(3) ? . . . .
C(8) Si(1) C(7) Rh(1) -34.5(6) ? . . . .
C(8) Si(1) C(7) S(1) -133.6(4) ? . . . .
C(9) Si(1) C(7) Rh(1) -147.9(4) ? . . . .
C(9) Si(1) C(7) S(1) 113.0(4) ? . . . .
C(10) Si(1) C(7) Rh(1) 92.4(4) ? . . . .
C(10) Si(1) C(7) S(1) -6.8(5) ? . . . .
C(4) O(2) C(3) O(1) -4.4(10) ? . . . .
C(4) O(2) C(3) C(1) 178.2(6) ? . . . .
C(6) O(4) C(5) O(3) -3.4(7) ? . . . .
C(6) O(4) C(5) C(2) 179.0(4) ? . . . .
S(1) C(1) C(2) S(2) 3.5(7) ? . . . .
S(1) C(1) C(2) C(5) -174.8(4) ? . . . .
S(1) C(1) C(3) O(1) -10.8(9) ? . . . .
S(1) C(1) C(3) O(2) 166.6(5) ? . . . .
C(2) C(1) C(3) O(1) 170.2(7) ? . . . .
C(2) C(1) C(3) O(2) -12.4(10) ? . . . .
C(3) C(1) C(2) S(2) -177.6(5) ? . . . .
C(3) C(1) C(2) C(5) 4.1(10) ? . . . .
S(2) C(2) C(5) O(3) -70.8(6) ? . . . .
S(2) C(2) C(5) O(4) 106.8(4) ? . . . .
C(1) C(2) C(5) O(3) 107.6(7) ? . . . .
C(1) C(2) C(5) O(4) -74.8(7) ? . . . .
Rh(1) C(11) C(12) C(13) -65.3(4) ? . . . .
Rh(1) C(11) C(12) C(17) 121.0(7) ? . . . .
Rh(1) C(11) C(15) C(14) 64.5(5) ? . . . .
Rh(1) C(11) C(15) C(20) -120.7(7) ? . . . .
C(12) C(11) C(15) Rh(1) -59.6(5) ? . . . .
C(12) C(11) C(15) C(14) 4.9(8) ? . . . .
C(12) C(11) C(15) C(20) 179.7(6) ? . . . .
C(15) C(11) C(12) Rh(1) 60.2(4) ? . . . .
C(15) C(11) C(12) C(13) -5.1(7) ? . . . .
C(15) C(11) C(12) C(17) -178.8(6) ? . . . .
C(16) C(11) C(12) Rh(1) -120.5(7) ? . . . .
C(16) C(11) C(12) C(13) 174.2(7) ? . . . .
C(16) C(11) C(12) C(17) 0.5(11) ? . . . .
C(16) C(11) C(15) Rh(1) 121.0(7) ? . . . .
C(16) C(11) C(15) C(14) -174.4(7) ? . . . .
C(16) C(11) C(15) C(20) 0.4(11) ? . . . .
Rh(1) C(12) C(13) C(14) -61.2(5) ? . . . .
Rh(1) C(12) C(13) C(18) 121.7(8) ? . . . .
C(11) C(12) C(13) Rh(1) 64.6(4) ? . . . .
C(11) C(12) C(13) C(14) 3.4(8) ? . . . .
C(11) C(12) C(13) C(18) -173.7(7) ? . . . .
C(17) C(12) C(13) Rh(1) -121.8(7) ? . . . .
C(17) C(12) C(13) C(14) 177.0(7) ? . . . .
C(17) C(12) C(13) C(18) -0.1(10) ? . . . .
Rh(1) C(13) C(14) C(15) -59.4(5) ? . . . .
Rh(1) C(13) C(14) C(19) 122.7(8) ? . . . .
C(12) C(13) C(14) Rh(1) 59.0(5) ? . . . .
C(12) C(13) C(14) C(15) -0.5(8) ? . . . .
C(12) C(13) C(14) C(19) -178.3(7) ? . . . .
C(18) C(13) C(14) Rh(1) -124.0(9) ? . . . .
C(18) C(13) C(14) C(15) 176.5(8) ? . . . .
C(18) C(13) C(14) C(19) -1.3(13) ? . . . .
Rh(1) C(14) C(15) C(11) -63.5(4) ? . . . .
Rh(1) C(14) C(15) C(20) 121.6(7) ? . . . .
C(13) C(14) C(15) Rh(1) 60.8(5) ? . . . .
C(13) C(14) C(15) C(11) -2.7(8) ? . . . .
C(13) C(14) C(15) C(20) -177.6(7) ? . . . .
C(19) C(14) C(15) Rh(1) -121.2(7) ? . . . .
C(19) C(14) C(15) C(11) 175.2(7) ? . . . .
C(19) C(14) C(15) C(20) 0.4(10) ? . . . .
